data_4114960
loop_
_publ_author_name
'John M. Humphrey'
'Yusheng Liao'
'Amjad Ali'
'Tobias Rein'
'Yue-Ling Wong'
'Hui-Ju Chen'
'Anne K. Courtney'
'Stephen F. Martin'

_publ_section_title
;
 Enantioselective Total Syntheses of Manzamine A and Related Alkaloids
;
_journal_name_full 'Journal of the American Chemical Society'
_journal_page_first 8584
_journal_page_last 8592
_journal_paper_doi 10.1021/ja0202964
_journal_volume 124
_journal_year 2002
_chemical_formula_sum 'C25 H36 N2 O4'
_chemical_formula_weight 428.56
_chemical_name_systematic
; 
 ? 
;
_space_group_IT_number 19
_symmetry_cell_setting orthorhombic
_symmetry_space_group_name_Hall 'P 2ac 2ab'
_symmetry_space_group_name_H-M 'P 21 21 21'
_atom_sites_solution_hydrogens geom
_atom_sites_solution_primary direct
_atom_sites_solution_secondary difmap
_audit_creation_method SHELXL
_cell_angle_alpha 90.00
_cell_angle_beta 90.00
_cell_angle_gamma 90.00
_cell_formula_units_Z 4
_cell_length_a 8.165(2)
_cell_length_b 16.293(2)
_cell_length_c 17.512(3)
_cell_measurement_temperature 198(2)
_cell_volume 2329.7(8)
_computing_structure_refinement 'SHELXL-93 (Sheldrick, 1993)'
_computing_structure_solution 'SHELXS-86 (Sheldrick, 1990)'
_diffrn_ambient_temperature 198(2)
_diffrn_measurement_device 'Siemens P4'
_diffrn_measurement_method \w-scans
_diffrn_radiation_monochromator graphite
_diffrn_radiation_source 'normal-focus sealed tube'
_diffrn_radiation_type MoK\a
_diffrn_radiation_wavelength 0.71073
_diffrn_reflns_av_R_equivalents 0.0295
_diffrn_reflns_av_sigmaI/netI 0.1590
_diffrn_reflns_limit_h_max 9
_diffrn_reflns_limit_h_min -1
_diffrn_reflns_limit_k_max 19
_diffrn_reflns_limit_k_min -1
_diffrn_reflns_limit_l_max 20
_diffrn_reflns_limit_l_min -1
_diffrn_reflns_number 3048
_diffrn_reflns_theta_max 25.00
_diffrn_reflns_theta_min 2.33
_diffrn_standards_decay_% 1
_diffrn_standards_interval_count 97
_diffrn_standards_number 3
_exptl_absorpt_coefficient_mu 0.082
_exptl_absorpt_correction_type none
_exptl_crystal_colour colorless
_exptl_crystal_density_diffrn 1.222
_exptl_crystal_description needles
_exptl_crystal_F_000 928
_exptl_crystal_size_max 0.56
_exptl_crystal_size_mid 0.14
_exptl_crystal_size_min 0.14
_refine_diff_density_max 0.227
_refine_diff_density_min -0.199
_refine_diff_density_rms 0.052
_refine_ls_abs_structure_details 'Flack H D (1983), Acta Cryst. A39, 876-881'
_refine_ls_abs_structure_Flack 1.05(368)
_refine_ls_extinction_coef 0.0112(10)
_refine_ls_extinction_expression Fc^*^=kFc[1+0.001xFc^2^\l^3^/sin(2\q)]^-1/4^
_refine_ls_extinction_method SHELXL
_refine_ls_goodness_of_fit_all 1.000
_refine_ls_goodness_of_fit_obs 1.094
_refine_ls_matrix_type full
_refine_ls_number_parameters 281
_refine_ls_number_reflns 2850
_refine_ls_number_restraints 0
_refine_ls_restrained_S_all 1.004
_refine_ls_restrained_S_obs 1.094
_refine_ls_R_factor_all 0.1819
_refine_ls_R_factor_obs 0.0699
_refine_ls_shift/esd_max -0.006
_refine_ls_shift/esd_mean 0.001
_refine_ls_structure_factor_coef Fsqd
_refine_ls_weighting_details 'w=1/[\s^2^(Fo^2^)+(0.0368P)^2^+1.0782P] where P=(Fo^2^+2Fc^2^)/3'
_refine_ls_weighting_scheme calc
_refine_ls_wR_factor_all 0.1469
_refine_ls_wR_factor_obs 0.1039
_reflns_number_observed 1350
_reflns_number_total 2852
_reflns_observed_criterion >2sigma(I)
_cod_data_source_file ja0202964_1.cif
_cod_data_source_block Compound_E-72
_cod_depositor_comments
;
The following automatic conversions were performed:

'_refine_ls_weighting_scheme' value 'calc
w=1/[\s^2^(Fo^2^)+(0.0368P)^2^+1.0782P] where P=(Fo^2^+2Fc^2^)/3' was
changed to 'calc'. New tag '_refine_ls_weighting_details' was
created. The value of the new tag was set to
'w=1/[\s^2^(Fo^2^)+(0.0368P)^2^+1.0782P] where P=(Fo^2^+2Fc^2^)/3'.

Automatic conversion script
Id: cif_fix_values 3143 2015-03-26 13:38:13Z robertas 
;
_cod_database_code 4114960

loop_
_symmetry_equiv_pos_as_xyz
'x, y, z'
'-x+1/2, -y, z+1/2'
'-x, y+1/2, -z+1/2'
'x+1/2, -y+1/2, -z'

loop_
_atom_site_aniso_label
_atom_site_aniso_U_11
_atom_site_aniso_U_22
_atom_site_aniso_U_33
_atom_site_aniso_U_23
_atom_site_aniso_U_13
_atom_site_aniso_U_12
N1 0.050(5) 0.041(4) 0.029(3) 0.011(3) -0.006(4) 0.007(4)
C2 0.053(6) 0.045(5) 0.047(5) 0.000(4) -0.008(5) 0.009(5)
C3 0.041(5) 0.058(6) 0.040(4) 0.003(5) -0.006(5) -0.005(5)
C4 0.060(6) 0.063(6) 0.033(4) -0.002(5) -0.002(5) 0.000(6)
C5 0.060(7) 0.072(7) 0.041(5) -0.004(5) -0.001(5) -0.001(6)
C6 0.075(7) 0.037(5) 0.049(5) -0.010(5) 0.005(5) 0.000(6)
C7 0.048(6) 0.043(5) 0.046(5) 0.005(4) -0.002(5) -0.004(5)
C8 0.052(6) 0.039(5) 0.039(4) -0.007(4) 0.017(5) 0.005(5)
C9 0.026(4) 0.041(4) 0.037(4) 0.004(4) 0.001(4) 0.005(4)
C10 0.035(5) 0.025(4) 0.035(4) 0.000(4) 0.001(4) 0.006(5)
O11 0.028(3) 0.029(3) 0.041(3) 0.004(3) 0.002(3) 0.004(3)
C12 0.030(5) 0.027(5) 0.032(4) -0.003(4) -0.001(5) 0.005(5)
N13 0.028(4) 0.028(4) 0.025(3) 0.007(3) 0.002(3) 0.004(4)
C14 0.038(5) 0.044(5) 0.036(4) 0.011(4) 0.012(4) -0.002(5)
C15 0.036(5) 0.050(5) 0.034(4) 0.002(4) 0.001(4) 0.018(5)
C16 0.039(5) 0.030(4) 0.029(4) -0.003(4) 0.006(4) 0.004(5)
C17 0.027(5) 0.029(4) 0.022(4) -0.002(4) 0.001(4) 0.002(4)
C18 0.034(5) 0.042(5) 0.038(4) -0.005(4) 0.000(4) 0.004(5)
C19 0.030(5) 0.033(5) 0.039(4) -0.001(4) 0.006(4) 0.001(4)
C20 0.025(5) 0.041(5) 0.035(4) 0.007(4) -0.003(4) -0.010(4)
C21 0.043(5) 0.025(4) 0.033(4) -0.002(4) 0.001(4) 0.008(5)
C22 0.047(6) 0.036(5) 0.055(5) 0.008(5) 0.003(5) -0.005(5)
C23 0.064(6) 0.030(5) 0.051(5) 0.000(4) -0.006(6) -0.003(5)
O24 0.056(4) 0.035(3) 0.043(3) 0.009(3) -0.012(3) -0.002(4)
C25 0.034(6) 0.048(6) 0.061(6) 0.018(5) 0.009(5) -0.012(5)
C26 0.027(5) 0.059(6) 0.098(7) 0.011(6) -0.012(6) -0.011(5)
C27 0.038(5) 0.032(5) 0.049(5) -0.006(4) -0.016(5) -0.002(5)
O28 0.057(4) 0.055(4) 0.041(3) -0.016(3) 0.005(3) -0.009(4)
C29 0.082(7) 0.066(6) 0.044(5) -0.024(5) -0.005(6) -0.013(6)
O30 0.055(4) 0.036(3) 0.062(4) 0.000(3) -0.001(4) -0.011(3)
C31 0.090(9) 0.071(7) 0.085(8) 0.002(6) 0.007(7) -0.036(7)

loop_
_atom_site_label
_atom_site_type_symbol
_atom_site_fract_x
_atom_site_fract_y
_atom_site_fract_z
_atom_site_U_iso_or_equiv
_atom_site_thermal_displace_type
_atom_site_occupancy
_atom_site_calc_flag
_atom_site_refinement_flags
N1 N 0.1771(8) 0.0758(4) 0.2757(3) 0.040(2) Uani 1 d .
C2 C 0.3165(10) 0.0720(5) 0.3287(4) 0.048(2) Uani 1 d .
H2A H 0.4158(10) 0.0594(5) 0.3017(4) 0.058 Uiso 1 d R
H2B H 0.2963(10) 0.0289(5) 0.3649(4) 0.058 Uiso 1 d R
C3 C 0.3275(10) 0.1529(5) 0.3738(4) 0.046(2) Uani 1 d .
H3A H 0.3057(10) 0.1976(5) 0.3396(4) 0.056 Uiso 1 d R
H3B H 0.4362(10) 0.1591(5) 0.3940(4) 0.056 Uiso 1 d R
C4 C 0.2084(11) 0.1560(5) 0.4412(4) 0.052(2) Uani 1 d .
H4A H 0.2540(11) 0.1290(5) 0.4851(4) 0.062 Uiso 1 d R
H4B H 0.1131(11) 0.1259(5) 0.4253(4) 0.062 Uiso 1 d R
C5 C 0.1503(11) 0.2428(5) 0.4587(4) 0.058(3) Uani 1 d .
H5A H 0.2463(11) 0.2769(5) 0.4580(4) 0.069 Uiso 1 d R
H5B H 0.1058(11) 0.2441(5) 0.5094(4) 0.069 Uiso 1 d R
C6 C 0.0234(11) 0.2764(5) 0.4046(4) 0.054(3) Uani 1 d .
H6 H 0.0295(11) 0.3342(5) 0.3944(4) 0.065 Uiso 1 d R
C7 C -0.0897(11) 0.2375(5) 0.3699(4) 0.046(2) Uani 1 d .
H7 H -0.0875(11) 0.1788(5) 0.3751(4) 0.055 Uiso 1 d R
C8 C -0.2260(10) 0.2692(4) 0.3208(4) 0.043(2) Uani 1 d .
H8A H -0.1873(10) 0.3169(4) 0.2942(4) 0.052 Uiso 1 d R
H8B H -0.3154(10) 0.2856(4) 0.3530(4) 0.052 Uiso 1 d R
C9 C -0.2869(8) 0.2090(4) 0.2602(3) 0.035(2) Uani 1 d .
H9A H -0.4023(8) 0.2166(4) 0.2521(3) 0.042 Uiso 1 d R
H9B H -0.2714(8) 0.1551(4) 0.2813(3) 0.042 Uiso 1 d R
C10 C -0.2013(9) 0.2107(5) 0.1829(4) 0.032(2) Uani 1 d .
O11 O -0.2371(6) 0.2927(3) 0.1502(2) 0.0328(13) Uani 1 d .
C12 C -0.1032(10) 0.3218(4) 0.1134(4) 0.030(2) Uani 1 d .
N13 N 0.0324(7) 0.2792(4) 0.1370(3) 0.027(2) Uani 1 d .
C14 C 0.1650(10) 0.2602(5) 0.0840(4) 0.039(2) Uani 1 d .
H14 H 0.1426(10) 0.2863(5) 0.0360(4) 0.047 Uiso 1 d R
C15 C 0.1460(10) 0.1668(4) 0.0745(4) 0.040(2) Uani 1 d .
H15A H 0.2504(10) 0.1422(4) 0.0637(4) 0.048 Uiso 1 d R
H15B H 0.0719(10) 0.1533(4) 0.0338(4) 0.048 Uiso 1 d R
C16 C 0.0824(9) 0.1338(4) 0.1524(4) 0.033(2) Uani 1 d .
C17 C -0.0103(8) 0.2095(4) 0.1862(4) 0.026(2) Uani 1 d .
H17 H 0.0271(8) 0.2193(4) 0.2374(4) 0.031 Uiso 1 d R
C18 C 0.2280(9) 0.1135(5) 0.2032(4) 0.038(2) Uani 1 d .
H18A H 0.3008(9) 0.0771(5) 0.1766(4) 0.046 Uiso 1 d R
H18B H 0.2860(9) 0.1634(5) 0.2144(4) 0.046 Uiso 1 d R
C19 C -0.2698(9) 0.1494(4) 0.1282(4) 0.034(2) Uani 1 d .
H19 H -0.3740(9) 0.1606(4) 0.1050(4) 0.041 Uiso 1 d R
C20 C -0.1942(9) 0.0819(5) 0.1077(4) 0.033(2) Uani 1 d .
C21 C -0.0269(9) 0.0579(4) 0.1404(4) 0.034(2) Uani 1 d .
H21 H 0.0253(9) 0.0218(4) 0.1045(4) 0.040 Uiso 1 d R
C22 C -0.0533(10) 0.0089(5) 0.2149(4) 0.046(2) Uani 1 d .
H22A H -0.1039(10) -0.0429(5) 0.2038(4) 0.055 Uiso 1 d R
H22B H -0.1271(10) 0.0403(5) 0.2461(4) 0.055 Uiso 1 d R
C23 C 0.1038(11) -0.0031(4) 0.2605(4) 0.049(2) Uani 1 d .
H23A H 0.0827(11) -0.0314(4) 0.3075(4) 0.058 Uiso 1 d R
H23B H 0.1759(11) -0.0364(4) 0.2302(4) 0.058 Uiso 1 d R
O24 O -0.1083(7) 0.3771(3) 0.0681(3) 0.0445(15) Uani 1 d .
C25 C 0.3274(11) 0.2890(5) 0.1122(5) 0.048(2) Uani 1 d .
H25 H 0.4234(11) 0.2717(5) 0.0848(5) 0.057 Uiso 1 d R
C26 C 0.3549(10) 0.3332(5) 0.1735(5) 0.062(3) Uani 1 d .
H26A H 0.2623(10) 0.3517(5) 0.2025(5) 0.074 Uiso 1 d R
H26B H 0.4639(10) 0.3479(5) 0.1891(5) 0.074 Uiso 1 d R
C27 C -0.2687(10) 0.0260(4) 0.0486(4) 0.040(2) Uani 1 d .
H27 H -0.3719(10) 0.0480(4) 0.0322(4) 0.048 Uiso 1 d R
O28 O -0.1601(7) 0.0199(3) -0.0124(3) 0.051(2) Uani 1 d .
C29 C -0.2327(11) -0.0207(5) -0.0765(4) 0.064(3) Uani 1 d .
H29A H -0.1507(11) -0.0252(5) -0.1156(4) 0.096 Uiso 1 d R
H29B H -0.2685(11) -0.0746(5) -0.0618(4) 0.096 Uiso 1 d R
H29C H -0.3243(11) 0.0101(5) -0.0955(4) 0.096 Uiso 1 d R
O30 O -0.2889(7) -0.0550(3) 0.0781(3) 0.051(2) Uani 1 d .
C31 C -0.4340(12) -0.0644(6) 0.1220(5) 0.082(3) Uani 1 d .
H31A H -0.4390(12) -0.1192(6) 0.1420(5) 0.123 Uiso 1 d R
H31B H -0.4340(12) -0.0258(6) 0.1635(5) 0.123 Uiso 1 d R
H31C H -0.5273(12) -0.0546(6) 0.0900(5) 0.123 Uiso 1 d R

loop_
_atom_type_symbol
_atom_type_description
_atom_type_scat_dispersion_real
_atom_type_scat_dispersion_imag
_atom_type_scat_source
C C 0.0033 0.0016 'International Tables Vol C Tables 4.2.6.8 and 6.1.1.4'
H H 0.0000 0.0000 'International Tables Vol C Tables 4.2.6.8 and 6.1.1.4'
N N 0.0061 0.0033 'International Tables Vol C Tables 4.2.6.8 and 6.1.1.4'
O O 0.0106 0.0060 'International Tables Vol C Tables 4.2.6.8 and 6.1.1.4'

loop_
_geom_angle_atom_site_label_1
_geom_angle_atom_site_label_2
_geom_angle_atom_site_label_3
_geom_angle
C23 N1 C2 113.6(6)
C23 N1 C18 109.3(6)
C2 N1 C18 110.1(6)
N1 C2 C3 109.5(6)
N1 C2 H2A 110.6(4)
C3 C2 H2A 112.6(4)
N1 C2 H2B 108.4(4)
C3 C2 H2B 107.3(4)
H2A C2 H2B 108.3
C4 C3 C2 112.7(7)
C4 C3 H3A 109.7(4)
C2 C3 H3A 108.7(4)
C4 C3 H3B 107.5(4)
C2 C3 H3B 109.5(5)
H3A C3 H3B 108.7
C5 C4 C3 112.5(7)
C5 C4 H4A 112.6(4)
C3 C4 H4A 110.8(4)
C5 C4 H4B 106.2(5)
C3 C4 H4B 105.9(4)
H4A C4 H4B 108.3
C6 C5 C4 115.1(7)
C6 C5 H5A 110.0(5)
C4 C5 H5A 106.3(5)
C6 C5 H5B 108.3(4)
C4 C5 H5B 108.8(4)
H5A C5 H5B 108.0
C7 C6 C5 128.1(8)
C7 C6 H6 116.0(6)
C5 C6 H6 115.9(5)
C6 C7 C8 129.8(8)
C6 C7 H7 115.9(6)
C8 C7 H7 114.3(4)
C7 C8 C9 114.7(6)
C7 C8 H8A 108.2(4)
C9 C8 H8A 106.9(4)
C7 C8 H8B 108.9(4)
C9 C8 H8B 109.8(4)
H8A C8 H8B 108.1
C10 C9 C8 117.1(6)
C10 C9 H9A 108.4(4)
C8 C9 H9A 109.8(4)
C10 C9 H9B 107.3(4)
C8 C9 H9B 106.2(4)
H9A C9 H9B 107.7
O11 C10 C19 106.3(5)
O11 C10 C9 105.6(6)
C19 C10 C9 112.7(6)
O11 C10 C17 102.9(6)
C19 C10 C17 113.0(7)
C9 C10 C17 115.1(6)
C12 O11 C10 109.9(5)
O24 C12 O11 123.3(7)
O24 C12 N13 127.4(8)
O11 C12 N13 109.4(6)
C12 N13 C14 121.0(6)
C12 N13 C17 112.2(6)
C14 N13 C17 112.6(6)
N13 C14 C25 112.5(6)
N13 C14 C15 101.8(6)
C25 C14 C15 115.9(7)
N13 C14 H14 108.8(4)
C25 C14 H14 108.6(4)
C15 C14 H14 109.0(4)
C14 C15 C16 106.2(6)
C14 C15 H15A 110.1(5)
C16 C15 H15A 109.0(4)
C14 C15 H15B 111.7(4)
C16 C15 H15B 111.2(4)
H15A C15 H15B 108.6
C18 C16 C21 111.0(6)
C18 C16 C15 109.1(6)
C21 C16 C15 110.5(6)
C18 C16 C17 109.2(6)
C21 C16 C17 113.9(6)
C15 C16 C17 102.8(5)
N13 C17 C10 101.8(6)
N13 C17 C16 105.9(5)
C10 C17 C16 118.6(6)
N13 C17 H17 110.2(3)
C10 C17 H17 110.5(4)
C16 C17 H17 109.3(4)
N1 C18 C16 112.0(6)
N1 C18 H18A 109.6(4)
C16 C18 H18A 109.6(4)
N1 C18 H18B 108.5(4)
C16 C18 H18B 108.7(4)
H18A C18 H18B 108.4
C20 C19 C10 124.1(7)
C20 C19 H19 117.4(5)
C10 C19 H19 118.5(4)
C19 C20 C27 120.4(7)
C19 C20 C21 122.1(7)
C27 C20 C21 117.5(7)
C20 C21 C16 111.2(6)
C20 C21 C22 108.9(6)
C16 C21 C22 112.4(6)
C20 C21 H21 107.9(4)
C16 C21 H21 108.9(4)
C22 C21 H21 107.4(4)
C23 C22 C21 113.0(6)
C23 C22 H22A 110.9(4)
C21 C22 H22A 110.0(4)
C23 C22 H22B 107.5(4)
C21 C22 H22B 107.0(4)
H22A C22 H22B 108.2
N1 C23 C22 109.3(6)
N1 C23 H23A 110.1(4)
C22 C23 H23A 111.1(4)
N1 C23 H23B 110.6(4)
C22 C23 H23B 107.5(4)
H23A C23 H23B 108.2
C26 C25 C14 126.6(8)
C26 C25 H25 115.4(6)
C14 C25 H25 118.0(4)
C25 C26 H26A 118.1(6)
C25 C26 H26B 121.9(6)
H26A C26 H26B 120.0
O28 C27 O30 106.6(6)
O28 C27 C20 108.2(6)
O30 C27 C20 110.9(6)
O28 C27 H27 110.8(4)
O30 C27 H27 110.7(4)
C20 C27 H27 109.5(4)
C27 O28 C29 111.8(6)
O28 C29 H29A 107.8(4)
O28 C29 H29B 109.8(4)
H29A C29 H29B 109.5
O28 C29 H29C 110.7(4)
H29A C29 H29C 109.5
H29B C29 H29C 109.5
C31 O30 C27 113.1(7)
O30 C31 H31A 109.5(5)
O30 C31 H31B 109.8(4)
H31A C31 H31B 109.5
O30 C31 H31C 109.1(4)
H31A C31 H31C 109.4
H31B C31 H31C 109.4

loop_
_geom_bond_atom_site_label_1
_geom_bond_atom_site_label_2
_geom_bond_distance
N1 C23 1.443(8)
N1 C2 1.470(8)
N1 C18 1.471(8)
C2 C3 1.539(9)
C2 H2A 0.96
C2 H2B 0.96
C3 C4 1.531(10)
C3 H3A 0.96
C3 H3B 0.96
C4 C5 1.524(10)
C4 H4A 0.96
C4 H4B 0.96
C5 C6 1.507(10)
C5 H5A 0.96
C5 H5B 0.96
C6 C7 1.274(10)
C6 H6 0.96
C7 C8 1.499(9)
C7 H7 0.96
C8 C9 1.528(8)
C8 H8A 0.96
C8 H8B 0.96
C9 C10 1.525(8)
C9 H9A 0.96
C9 H9B 0.96
C10 O11 1.483(8)
C10 C19 1.493(9)
C10 C17 1.561(9)
O11 C12 1.354(8)
C12 O24 1.202(7)
C12 N13 1.370(9)
N13 C14 1.459(9)
N13 C17 1.468(8)
C14 C25 1.491(10)
C14 C15 1.539(9)
C14 H14 0.96
C15 C16 1.556(9)
C15 H15A 0.96
C15 H15B 0.96
C16 C18 1.521(9)
C16 C21 1.540(9)
C16 C17 1.563(9)
C17 H17 0.96
C18 H18A 0.96
C18 H18B 0.96
C19 C20 1.312(9)
C19 H19 0.96
C20 C27 1.507(9)
C20 C21 1.532(9)
C21 C22 1.544(9)
C21 H21 0.96
C22 C23 1.523(9)
C22 H22A 0.96
C22 H22B 0.96
C23 H23A 0.96
C23 H23B 0.96
C25 C26 1.312(9)
C25 H25 0.96
C26 H26A 0.96
C26 H26B 0.96
C27 O28 1.391(8)
C27 O30 1.426(8)
C27 H27 0.96
O28 C29 1.431(7)
C29 H29A 0.96
C29 H29B 0.96
C29 H29C 0.96
O30 C31 1.421(9)
C31 H31A 0.96
C31 H31B 0.96
C31 H31C 0.96
